data_4025641
loop_
_publ_author_name
'Ming-Chang P. Yeh'
'Ming-Nan Lin'
'Wei-Jong Chang'
'Jia-Lun Liou'
'Ya-Fon Shih'

_publ_section_title
;
 Synthesis of cis-3-Acyl-4-alkenylpyrrolidines via Gold(I)-Catalyzed
 Cycloisomerization Reaction of
 (Z)-8-Aryl-5-tosyl-5-azaoct-2-en-7-yn-1-ols
;
_journal_name_full 'Journal of Organic Chemistry'
_journal_page_first 6031
_journal_page_last 6034
_journal_paper_doi 10.1021/jo101148e
_journal_volume 75
_journal_year 2010
_chemical_formula_sum 'C27 H27 N O3 S'
_chemical_formula_weight 445.560
_space_group_IT_number 14
_symmetry_Int_Tables_number 14
_symmetry_space_group_name_Hall '-P 2ybc'
_symmetry_space_group_name_H-M 'P 1 21/c 1'
_audit_creation_date 2009-12-01
_audit_creation_method SHELXL-97
_audit_update_record 2009-12-01
_cell_angle_alpha 90.000
_cell_angle_beta 94.834(1)
_cell_angle_gamma 90.000
_cell_formula_units_Z 4
_cell_length_a 10.5177(2)
_cell_length_b 8.3547(2)
_cell_length_c 26.6108(7)
_cell_volume 2330.03(9)
_refine_ls_R_factor_all 0.100
_cod_data_source_file jo101148e_si_003_5.cif
_cod_data_source_block 10257
_cod_original_cell_volume 2330.0(1)
_cod_original_sg_symbol_Hall -P_2ybc
_cod_database_code 4025641

loop_
_symmetry_equiv_pos_site_id
_symmetry_equiv_pos_as_xyz
1 x,y,z
2 -x,0.500+y,0.500-z
3 -x,-y,-z
4 x,0.500-y,0.500+z

loop_
_atom_site_aniso_label
_atom_site_aniso_U_11
_atom_site_aniso_U_22
_atom_site_aniso_U_33
_atom_site_aniso_U_12
_atom_site_aniso_U_13
_atom_site_aniso_U_23
C1 0.0485(16) 0.0541(17) 0.0554(17) 0.0016(14) 0.0015(13) -0.0092(14)
C2 0.0574(19) 0.072(2) 0.0567(17) 0.0096(16) 0.0073(15) 0.0007(15)
C3 0.0498(18) 0.071(2) 0.075(2) -0.0010(15) 0.0129(16) 0.0006(17)
C4 0.0502(18) 0.0613(19) 0.073(2) 0.0115(15) -0.0026(15) -0.0085(16)
C5 0.057(2) 0.129(3) 0.106(3) 0.006(2) -0.0167(19) -0.005(2)
C6 0.067(2) 0.0629(19) 0.0642(19) 0.0122(16) -0.0002(16) 0.0060(15)
C7 0.0575(18) 0.0490(17) 0.071(2) 0.0002(14) 0.0068(15) 0.0027(14)
C8 0.0625(19) 0.078(2) 0.0478(16) 0.0135(16) 0.0002(14) 0.0075(15)
C9 0.0573(17) 0.0511(17) 0.0567(17) 0.0061(14) 0.0044(13) 0.0095(13)
C10 0.0451(16) 0.0626(18) 0.0529(16) 0.0052(14) -0.0012(13) -0.0006(14)
C11 0.0532(18) 0.071(2) 0.0679(19) -0.0132(15) 0.0135(15) -0.0110(15)
C12 0.0514(17) 0.062(2) 0.0591(18) 0.0016(14) 0.0057(14) 0.0042(15)
C13 0.0479(16) 0.0608(19) 0.0611(18) 0.0016(14) 0.0151(13) -0.0029(15)
C14 0.072(2) 0.083(2) 0.062(2) 0.0006(17) 0.0177(16) -0.0105(17)
C15 0.090(3) 0.119(4) 0.081(3) -0.015(2) 0.025(2) -0.041(3)
C16 0.097(3) 0.071(3) 0.140(4) -0.013(2) 0.052(3) -0.028(3)
C17 0.091(3) 0.067(3) 0.123(4) 0.008(2) 0.039(3) -0.001(2)
C18 0.070(2) 0.062(2) 0.083(2) 0.0109(17) 0.0135(17) 0.0017(18)
C19 0.0546(17) 0.0449(16) 0.0569(16) 0.0010(14) 0.0063(13) 0.0042(13)
C20 0.0634(19) 0.0497(17) 0.0585(17) -0.0023(15) 0.0099(14) 0.0023(13)
C21 0.0525(17) 0.072(2) 0.077(2) -0.0047(15) 0.0143(15) -0.0089(16)
C22 0.0532(18) 0.0555(18) 0.0591(17) -0.0031(14) 0.0036(14) 0.0001(14)
C23 0.0541(19) 0.075(2) 0.082(2) -0.0029(16) -0.0043(16) -0.0025(18)
C24 0.075(3) 0.094(3) 0.108(3) -0.009(2) -0.025(2) -0.014(2)
C25 0.118(4) 0.090(3) 0.082(3) -0.004(3) -0.023(3) -0.012(2)
C26 0.110(3) 0.089(3) 0.069(2) 0.009(2) 0.020(2) -0.012(2)
C27 0.065(2) 0.076(2) 0.071(2) -0.0045(17) 0.0115(17) -0.0056(17)
O1 0.0772(15) 0.126(2) 0.0519(13) 0.0093(14) -0.0019(11) -0.0253(12)
O2 0.0680(14) 0.0715(15) 0.1016(17) -0.0214(12) -0.0003(12) -0.0207(12)
O3 0.131(2) 0.0636(15) 0.0654(14) 0.0002(14) 0.0203(14) 0.0065(12)
S1 0.0546(4) 0.0790(6) 0.0594(5) 0.0010(4) -0.0037(3) -0.0187(4)
N1 0.0512(14) 0.0681(16) 0.0534(14) 0.0017(12) 0.0013(11) -0.0062(12)

loop_
_atom_site_label
_atom_site_type_symbol
_atom_site_fract_x
_atom_site_fract_y
_atom_site_fract_z
_atom_site_occupancy
_atom_site_symmetry_multiplicity
_atom_site_Wyckoff_symbol
_atom_site_attached_hydrogens
_atom_site_calc_flag
_atom_site_thermal_displace_type
_atom_site_U_iso_or_equiv
C1 C 0.8710(3) 0.0557(3) 0.7860(1) 1.000 4 e ? d Uani 0.0528(7)
C2 C 0.9703(3) 0.1367(4) 0.7665(1) 1.000 4 e ? d Uani 0.0618(8)
H2 H 0.9593 0.1819 0.7345 1.000 4 e ? calc Uiso 0.07400
C3 C 1.0854(3) 0.1500(4) 0.7947(1) 1.000 4 e ? d Uani 0.0649(8)
H3 H 1.1520 0.2040 0.7812 1.000 4 e ? calc Uiso 0.07800
C4 C 1.1050(3) 0.0856(3) 0.8424(1) 1.000 4 e ? d Uani 0.0618(8)
C5 C 1.2306(3) 0.1030(5) 0.8730(2) 1.000 4 e ? d Uani 0.0988(12)
H5A H 1.2263 0.0507 0.9050 1.000 4 e ? calc Uiso 0.14800
H5B H 1.2490 0.2145 0.8784 1.000 4 e ? calc Uiso 0.14800
H5C H 1.2967 0.0549 0.8554 1.000 4 e ? calc Uiso 0.14800
C6 C 1.0052(3) 0.0034(4) 0.8612(1) 1.000 4 e ? d Uani 0.0650(8)
H6 H 1.0169 -0.0430 0.8930 1.000 4 e ? calc Uiso 0.07800
C7 C 0.8886(3) -0.0113(3) 0.8336(1) 1.000 4 e ? d Uani 0.0590(7)
H7 H 0.8222 -0.0659 0.8470 1.000 4 e ? calc Uiso 0.07100
C8 C 0.6873(3) 0.3679(4) 0.7574(1) 1.000 4 e ? d Uani 0.0629(8)
H8A H 0.6294 0.4212 0.7325 1.000 4 e ? calc Uiso 0.07500
H8B H 0.7713 0.3633 0.7449 1.000 4 e ? calc Uiso 0.07500
C9 C 0.6925(3) 0.4557(3) 0.8082(1) 1.000 4 e ? d Uani 0.0550(7)
H9 H 0.6800 0.5709 0.8029 1.000 4 e ? calc Uiso 0.06600
C10 C 0.5758(3) 0.3813(3) 0.8312(1) 1.000 4 e ? d Uani 0.0538(7)
H10 H 0.4983 0.4284 0.8142 1.000 4 e ? calc Uiso 0.06500
C11 C 0.5808(3) 0.2058(4) 0.8164(1) 1.000 4 e ? d Uani 0.0637(8)
H11A H 0.6314 0.1446 0.8418 1.000 4 e ? calc Uiso 0.07600
H11B H 0.4956 0.1605 0.8120 1.000 4 e ? calc Uiso 0.07600
C12 C 0.5712(3) 0.4034(4) 0.8874(1) 1.000 4 e ? d Uani 0.0573(8)
C13 C 0.5723(3) 0.5680(3) 0.9086(1) 1.000 4 e ? d Uani 0.0560(7)
C14 C 0.6070(3) 0.5876(4) 0.9595(1) 1.000 4 e ? d Uani 0.0717(9)
H14 H 0.6273 0.4991 0.9799 1.000 4 e ? calc Uiso 0.08600
C15 C 0.6112(4) 0.7414(6) 0.9801(2) 1.000 4 e ? d Uani 0.0957(13)
H15 H 0.6353 0.7556 1.0142 1.000 4 e ? calc Uiso 0.11500
C16 C 0.5799(4) 0.8713(5) 0.9502(2) 1.000 4 e ? d Uani 0.1004(14)
H16 H 0.5849 0.9738 0.9638 1.000 4 e ? calc Uiso 0.12100
C17 C 0.5416(4) 0.8505(5) 0.9004(2) 1.000 4 e ? d Uani 0.0922(12)
H17 H 0.5174 0.9386 0.8805 1.000 4 e ? calc Uiso 0.11100
C18 C 0.5386(3) 0.7014(4) 0.8796(1) 1.000 4 e ? d Uani 0.0712(9)
H18 H 0.5136 0.6890 0.8455 1.000 4 e ? calc Uiso 0.08500
C19 C 0.8138(3) 0.4245(3) 0.8406(1) 1.000 4 e ? d Uani 0.0520(7)
H19 H 0.8266 0.3212 0.8530 1.000 4 e ? calc Uiso 0.06200
C20 C 0.9032(3) 0.5297(3) 0.8530(1) 1.000 4 e ? d Uani 0.0569(7)
H20 H 0.8888 0.6343 0.8420 1.000 4 e ? calc Uiso 0.06800
C21 C 1.0255(3) 0.4963(4) 0.8830(1) 1.000 4 e ? d Uani 0.0665(8)
H21A H 1.0934 0.4976 0.8605 1.000 4 e ? calc Uiso 0.08000
H21B H 1.0217 0.3891 0.8968 1.000 4 e ? calc Uiso 0.08000
C22 C 1.0602(3) 0.6111(3) 0.9259(1) 1.000 4 e ? d Uani 0.0560(7)
C23 C 1.1836(3) 0.6629(4) 0.9356(1) 1.000 4 e ? d Uani 0.0712(9)
H23 H 1.2457 0.6296 0.9150 1.000 4 e ? calc Uiso 0.08500
C24 C 1.2165(4) 0.7638(5) 0.9757(2) 1.000 4 e ? d Uani 0.0941(12)
H24 H 1.3007 0.7968 0.9822 1.000 4 e ? calc Uiso 0.11300
C25 C 1.1264(5) 0.8151(5) 1.0056(2) 1.000 4 e ? d Uani 0.0988(12)
H25 H 1.1488 0.8834 1.0325 1.000 4 e ? calc Uiso 0.11900
C26 C 1.0028(4) 0.7660(4) 0.9961(1) 1.000 4 e ? d Uani 0.0885(11)
H26 H 0.9408 0.8011 1.0165 1.000 4 e ? calc Uiso 0.10600
C27 C 0.9702(3) 0.6644(4) 0.9563(1) 1.000 4 e ? d Uani 0.0702(9)
H27 H 0.8858 0.6316 0.9499 1.000 4 e ? calc Uiso 0.08400
O1 O 0.7387(2) 0.0680(3) 0.7001(1) 1.000 4 e ? d Uani 0.0855(7)
O2 O 0.6526(2) -0.0869(3) 0.7693(1) 1.000 4 e ? d Uani 0.0808(7)
O3 O 0.5683(3) 0.2871(3) 0.9146(1) 1.000 4 e ? d Uani 0.0861(7)
S1 S 0.7198(1) 0.0501(1) 0.7523(0) 1.000 4 e ? d Uani 0.0648(3)
N1 N 0.6410(2) 0.2058(3) 0.7680(1) 1.000 4 e ? d Uani 0.0577(6)

loop_
_atom_type_symbol
_atom_type_oxidation_number
_atom_type_radius_bond
C ? 1.200
H ? 1.200
O ? 1.200
S ? 1.200
N ? 1.200

loop_
_geom_angle_atom_site_label_1
_geom_angle_atom_site_label_2
_geom_angle_atom_site_label_3
_geom_angle_site_symmetry_1
_geom_angle_site_symmetry_2
_geom_angle_site_symmetry_3
_geom_angle
_geom_angle_publ_flag
C2 C1 C7 . . . 119.7(3) no
C2 C1 S1 . . . 120.0(2) no
C7 C1 S1 . . . 120.1(2) no
C3 C2 C1 . . . 119.5(3) no
C3 C2 H2 . . . 120.20 no
C1 C2 H2 . . . 120.20 no
C2 C3 C4 . . . 121.9(3) no
C2 C3 H3 . . . 119.10 no
C4 C3 H3 . . . 119.10 no
C3 C4 C6 . . . 117.9(3) no
C3 C4 C5 . . . 121.3(3) no
C6 C4 C5 . . . 120.8(3) no
C4 C5 H5A . . . 109.50 no
C4 C5 H5B . . . 109.50 no
H5A C5 H5B . . . 109.50 no
C4 C5 H5C . . . 109.50 no
H5A C5 H5C . . . 109.50 no
H5B C5 H5C . . . 109.50 no
C7 C6 C4 . . . 121.3(3) no
C7 C6 H6 . . . 119.30 no
C4 C6 H6 . . . 119.30 no
C6 C7 C1 . . . 119.6(3) no
C6 C7 H7 . . . 120.20 no
C1 C7 H7 . . . 120.20 no
N1 C8 C9 . . . 104.9(2) no
N1 C8 H8A . . . 110.80 no
C9 C8 H8A . . . 110.80 no
N1 C8 H8B . . . 110.80 no
C9 C8 H8B . . . 110.80 no
H8A C8 H8B . . . 108.80 no
C19 C9 C8 . . . 112.8(2) no
C19 C9 C10 . . . 111.5(2) no
C8 C9 C10 . . . 100.7(2) no
C19 C9 H9 . . . 110.50 no
C8 C9 H9 . . . 110.50 no
C10 C9 H9 . . . 110.50 no
C12 C10 C11 . . . 112.3(2) no
C12 C10 C9 . . . 115.8(2) no
C11 C10 C9 . . . 103.8(2) no
C12 C10 H10 . . . 108.20 no
C11 C10 H10 . . . 108.20 no
C9 C10 H10 . . . 108.20 no
N1 C11 C10 . . . 104.6(2) no
N1 C11 H11A . . . 110.80 no
C10 C11 H11A . . . 110.80 no
N1 C11 H11B . . . 110.80 no
C10 C11 H11B . . . 110.80 no
H11A C11 H11B . . . 108.90 no
O3 C12 C13 . . . 121.1(3) no
O3 C12 C10 . . . 119.8(3) no
C13 C12 C10 . . . 119.2(3) no
C18 C13 C14 . . . 119.0(3) no
C18 C13 C12 . . . 122.8(3) no
C14 C13 C12 . . . 118.3(3) no
C13 C14 C15 . . . 119.4(3) no
C13 C14 H14 . . . 120.30 no
C15 C14 H14 . . . 120.30 no
C16 C15 C14 . . . 120.2(4) no
C16 C15 H15 . . . 119.90 no
C14 C15 H15 . . . 119.90 no
C17 C16 C15 . . . 120.0(4) no
C17 C16 H16 . . . 120.00 no
C15 C16 H16 . . . 120.00 no
C18 C17 C16 . . . 120.4(4) no
C18 C17 H17 . . . 119.80 no
C16 C17 H17 . . . 119.80 no
C17 C18 C13 . . . 121.0(3) no
C17 C18 H18 . . . 119.50 no
C13 C18 H18 . . . 119.50 no
C20 C19 C9 . . . 125.8(3) no
C20 C19 H19 . . . 117.10 no
C9 C19 H19 . . . 117.10 no
C19 C20 C21 . . . 125.5(3) no
C19 C20 H20 . . . 117.20 no
C21 C20 H20 . . . 117.20 no
C20 C21 C22 . . . 115.6(3) no
C20 C21 H21A . . . 108.40 no
C22 C21 H21A . . . 108.40 no
C20 C21 H21B . . . 108.40 no
C22 C21 H21B . . . 108.40 no
H21A C21 H21B . . . 107.50 no
C27 C22 C23 . . . 118.5(3) no
C27 C22 C21 . . . 121.1(3) no
C23 C22 C21 . . . 120.4(3) no
C22 C23 C24 . . . 120.6(3) no
C22 C23 H23 . . . 119.70 no
C24 C23 H23 . . . 119.70 no
C25 C24 C23 . . . 120.3(4) no
C25 C24 H24 . . . 119.90 no
C23 C24 H24 . . . 119.90 no
C24 C25 C26 . . . 119.9(4) no
C24 C25 H25 . . . 120.10 no
C26 C25 H25 . . . 120.10 no
C25 C26 C27 . . . 119.8(4) no
C25 C26 H26 . . . 120.10 no
C27 C26 H26 . . . 120.10 no
C22 C27 C26 . . . 120.9(3) no
C22 C27 H27 . . . 119.50 no
C26 C27 H27 . . . 119.50 no
O1 S1 O2 . . . 120.10(14) no
O1 S1 N1 . . . 106.50(14) no
O2 S1 N1 . . . 106.43(13) no
O1 S1 C1 . . . 107.42(14) no
O2 S1 C1 . . . 107.96(14) no
N1 S1 C1 . . . 107.90(12) no
C8 N1 C11 . . . 109.9(2) no
C8 N1 S1 . . . 120.30(19) no
C11 N1 S1 . . . 119.4(2) no

loop_
_geom_bond_atom_site_label_1
_geom_bond_atom_site_label_2
_geom_bond_site_symmetry_1
_geom_bond_site_symmetry_2
_geom_bond_distance
_geom_bond_publ_flag
C1 C2 . . 1.383(4) no
C1 C7 . . 1.383(4) no
C1 S1 . . 1.759(3) no
C2 C3 . . 1.374(4) no
C2 H2 . . 0.9300 no
C3 C4 . . 1.378(4) no
C3 H3 . . 0.9300 no
C4 C6 . . 1.383(4) no
C4 C5 . . 1.500(4) no
C5 H5A . . 0.9600 no
C5 H5B . . 0.9600 no
C5 H5C . . 0.9600 no
C6 C7 . . 1.380(4) no
C6 H6 . . 0.9300 no
C7 H7 . . 0.9300 no
C8 N1 . . 1.474(4) no
C8 C9 . . 1.535(4) no
C8 H8A . . 0.9700 no
C8 H8B . . 0.9700 no
C9 C19 . . 1.502(4) no
C9 C10 . . 1.547(4) no
C9 H9 . . 0.9800 no
C10 C12 . . 1.513(4) no
C10 C11 . . 1.521(4) no
C10 H10 . . 0.9800 no
C11 N1 . . 1.481(3) no
C11 H11A . . 0.9700 no
C11 H11B . . 0.9700 no
C12 O3 . . 1.213(3) no
C12 C13 . . 1.485(4) no
C13 C18 . . 1.384(4) no
C13 C14 . . 1.383(4) no
C14 C15 . . 1.396(5) no
C14 H14 . . 0.9300 no
C15 C16 . . 1.370(6) no
C15 H15 . . 0.9300 no
C16 C17 . . 1.363(6) no
C16 H16 . . 0.9300 no
C17 C18 . . 1.362(5) no
C17 H17 . . 0.9300 no
C18 H18 . . 0.9300 no
C19 C20 . . 1.309(4) no
C19 H19 . . 0.9300 no
C20 C21 . . 1.483(4) no
C20 H20 . . 0.9300 no
C21 C22 . . 1.512(4) no
C21 H21A . . 0.9700 no
C21 H21B . . 0.9700 no
C22 C27 . . 1.370(4) no
C22 C23 . . 1.372(4) no
C23 C24 . . 1.380(5) no
C23 H23 . . 0.9300 no
C24 C25 . . 1.357(5) no
C24 H24 . . 0.9300 no
C25 C26 . . 1.366(5) no
C25 H25 . . 0.9300 no
C26 C27 . . 1.380(5) no
C26 H26 . . 0.9300 no
C27 H27 . . 0.9300 no
O1 S1 . . 1.428(2) no
O2 S1 . . 1.438(2) no
S1 N1 . . 1.616(2) no
